data_7156046
loop_
_publ_author_name
'Liu, Yi-Wen'
'Ma, Rui-Jun'
'Yan, Jia-Hang'
'Zhou, Zhu'
'Wei, Bang-Guo'

_publ_section_title
;
 Asymmetric synthesis of (-)-sedacryptine through a diastereoselective
 Mannich reaction of N,O-acetals with ketones.
;
_journal_issue 5
_journal_name_full 'Organic &amp; biomolecular chemistry'
_journal_page_first 771
_journal_page_last 779
_journal_paper_doi 10.1039/c7ob02989f
_journal_volume 16
_journal_year 2018
_chemical_absolute_configuration ad
_chemical_formula_sum 'C14 H23 N O2'
_chemical_formula_weight 237.33
_space_group_crystal_system orthorhombic
_space_group_IT_number 19
_space_group_name_Hall 'P 2ac 2ab'
_space_group_name_H-M_alt 'P 21 21 21'
_symmetry_space_group_name_Hall 'P 2ac 2ab'
_symmetry_space_group_name_H-M 'P 21 21 21'
_atom_sites_solution_hydrogens mixed
_audit_creation_method SHELXL-2013
_audit_update_record
;
2017-11-14 deposited with the CCDC.
2018-01-02 downloaded from the CCDC.
;
_cell_angle_alpha 90
_cell_angle_beta 90
_cell_angle_gamma 90
_cell_formula_units_Z 4
_cell_length_a 7.7672(2)
_cell_length_b 9.3611(3)
_cell_length_c 19.2665(6)
_cell_measurement_reflns_used 4647
_cell_measurement_temperature 296(2)
_cell_measurement_theta_max 140.056
_cell_measurement_theta_min 11.392
_cell_volume 1400.86(7)
_computing_cell_refinement 'Bruker SAINT'
_computing_data_collection 'Bruker APEX2'
_computing_data_reduction 'Bruker SAINT'
_computing_molecular_graphics 'Bruker SHELXTL'
_computing_publication_material 'Bruker SHELXTL'
_computing_structure_refinement 'SHELXL-2013 (Sheldrick, 2013)'
_computing_structure_solution 'SHELXS-97 (Sheldrick 2008)'
_diffrn_ambient_temperature 296(2)
_diffrn_measured_fraction_theta_full 0.979
_diffrn_measured_fraction_theta_max 0.979
_diffrn_measurement_device_type 'Bruker APEX-II CCD'
_diffrn_measurement_method '\f and \w scans'
_diffrn_radiation_type CuK\a
_diffrn_radiation_wavelength 1.54178
_diffrn_reflns_av_R_equivalents 0.0319
_diffrn_reflns_av_unetI/netI 0.0340
_diffrn_reflns_Laue_measured_fraction_full 0.979
_diffrn_reflns_Laue_measured_fraction_max 0.979
_diffrn_reflns_limit_h_max 7
_diffrn_reflns_limit_h_min -9
_diffrn_reflns_limit_k_max 11
_diffrn_reflns_limit_k_min -10
_diffrn_reflns_limit_l_max 23
_diffrn_reflns_limit_l_min -18
_diffrn_reflns_number 8103
_diffrn_reflns_point_group_measured_fraction_full 0.975
_diffrn_reflns_point_group_measured_fraction_max 0.973
_diffrn_reflns_theta_full 67.679
_diffrn_reflns_theta_max 70.077
_diffrn_reflns_theta_min 6.594
_exptl_absorpt_coefficient_mu 0.587
_exptl_absorpt_correction_T_max 0.7533
_exptl_absorpt_correction_T_min 0.5926
_exptl_absorpt_correction_type multi-scan
_exptl_absorpt_process_details sadabs
_exptl_crystal_colour colorless
_exptl_crystal_density_diffrn 1.125
_exptl_crystal_description prismatic
_exptl_crystal_F_000 520
_exptl_crystal_size_max 0.180
_exptl_crystal_size_mid 0.150
_exptl_crystal_size_min 0.120
_refine_diff_density_max 0.192
_refine_diff_density_min -0.132
_refine_diff_density_rms 0.027
_refine_ls_abs_structure_details
; 
 Flack x determined using 947 quotients [(I+)-(I-)]/[(I+)+(I-)] 
 (Parsons and Flack (2004), Acta Cryst. A60, s61). 
;
_refine_ls_abs_structure_Flack 0.16(12)
_refine_ls_extinction_method none
_refine_ls_goodness_of_fit_ref 1.061
_refine_ls_hydrogen_treatment mixed
_refine_ls_matrix_type full
_refine_ls_number_parameters 162
_refine_ls_number_reflns 2596
_refine_ls_number_restraints 0
_refine_ls_restrained_S_all 1.061
_refine_ls_R_factor_all 0.0484
_refine_ls_R_factor_gt 0.0448
_refine_ls_shift/su_max 0.000
_refine_ls_shift/su_mean 0.000
_refine_ls_structure_factor_coef Fsqd
_refine_ls_weighting_details 'w=1/[\s^2^(Fo^2^)+(0.0663P)^2^+0.1350P] where P=(Fo^2^+2Fc^2^)/3'
_refine_ls_weighting_scheme calc
_refine_ls_wR_factor_gt 0.1198
_refine_ls_wR_factor_ref 0.1238
_reflns_Friedel_coverage 0.701
_reflns_Friedel_fraction_full 0.969
_reflns_Friedel_fraction_max 0.965
_reflns_number_gt 2410
_reflns_number_total 2596
_reflns_threshold_expression 'I > 2\s(I)'
_cod_data_source_file c7ob02989f2.cif
_cod_data_source_block cu_d8v17582_0m
_cod_depositor_comments 'Adding full bibliography for 7156046--7156047.cif.'
_cod_database_code 7156046
_shelx_space_group_comment
; 
The symmetry employed for this shelxl refinement is uniquely defined 
by the following loop, which should always be used as a source of 
symmetry information in preference to the above space-group names. 
They are only intended as comments. 
;
_shelx_estimated_absorpt_t_min 0.902
_shelx_estimated_absorpt_t_max 0.933
_shelxl_version_number 2013-4

loop_
_space_group_symop_operation_xyz
'x, y, z'
'-x+1/2, -y, z+1/2'
'-x, y+1/2, -z+1/2'
'x+1/2, -y+1/2, -z'

loop_
_atom_site_label
_atom_site_type_symbol
_atom_site_fract_x
_atom_site_fract_y
_atom_site_fract_z
_atom_site_U_iso_or_equiv
_atom_site_adp_type
_atom_site_occupancy
_atom_site_site_symmetry_order
_atom_site_calc_flag
_atom_site_refinement_flags_posn
_atom_site_refinement_flags_adp
O1 O 0.1742(3) 0.1244(2) 0.42068(11) 0.0754(6) Uani 1 1 d . .
O2 O 0.4548(2) 0.68952(17) 0.28870(10) 0.0627(5) Uani 1 1 d . .
N1 N 0.3644(3) 0.30999(19) 0.32369(10) 0.0482(4) Uani 1 1 d . .
C1 C 0.3097(4) 0.0599(2) 0.42088(12) 0.0586(6) Uani 1 1 d . .
C2 C 0.3191(5) -0.0968(3) 0.4384(2) 0.0835(9) Uani 1 1 d . .
H2A H 0.3505 -0.1503 0.3972 0.100 Uiso 1 1 calc R U
H2B H 0.2067 -0.1296 0.4535 0.100 Uiso 1 1 calc R U
C3 C 0.4494(5) -0.1254(3) 0.49490(17) 0.0844(9) Uani 1 1 d . .
H3A H 0.4098 -0.0832 0.5380 0.101 Uiso 1 1 calc R U
H3B H 0.4602 -0.2276 0.5019 0.101 Uiso 1 1 calc R U
C4 C 0.6216(5) -0.0643(3) 0.47626(17) 0.0785(8) Uani 1 1 d . .
H4A H 0.6660 -0.1133 0.4357 0.094 Uiso 1 1 calc R U
H4B H 0.7013 -0.0801 0.5142 0.094 Uiso 1 1 calc R U
C5 C 0.6103(4) 0.0961(3) 0.46111(16) 0.0759(8) Uani 1 1 d . .
H5A H 0.7229 0.1306 0.4472 0.091 Uiso 1 1 calc R U
H5B H 0.5777 0.1460 0.5032 0.091 Uiso 1 1 calc R U
C6 C 0.4794(3) 0.1305(2) 0.40380(11) 0.0529(5) Uani 1 1 d . .
H6 H 0.5220 0.0861 0.3610 0.063 Uiso 1 1 calc R U
C7 C 0.4599(3) 0.2911(2) 0.38910(12) 0.0512(5) Uani 1 1 d . .
H7 H 0.3942 0.3350 0.4269 0.061 Uiso 1 1 calc R U
C8 C 0.6316(3) 0.3679(3) 0.38201(13) 0.0607(6) Uani 1 1 d . .
H8A H 0.6994 0.3226 0.3459 0.073 Uiso 1 1 calc R U
H8B H 0.6949 0.3607 0.4253 0.073 Uiso 1 1 calc R U
C9 C 0.6035(4) 0.5255(3) 0.36392(13) 0.0617(6) Uani 1 1 d . .
H9A H 0.5478 0.5730 0.4026 0.074 Uiso 1 1 calc R U
H9B H 0.7142 0.5710 0.3565 0.074 Uiso 1 1 calc R U
C10 C 0.4942(3) 0.5430(2) 0.29973(12) 0.0492(5) Uani 1 1 d . .
H10 H 0.5579 0.5066 0.2595 0.059 Uiso 1 1 calc R U
C11 C 0.3256(3) 0.4601(2) 0.30673(12) 0.0500(5) Uani 1 1 d . .
H11 H 0.2577 0.5018 0.3445 0.060 Uiso 1 1 calc R U
C12 C 0.2203(3) 0.4660(3) 0.23988(14) 0.0621(6) Uani 1 1 d . .
H12A H 0.2110 0.5649 0.2252 0.075 Uiso 1 1 calc R U
H12B H 0.2820 0.4146 0.2039 0.075 Uiso 1 1 calc R U
C13 C 0.0442(4) 0.4050(4) 0.2460(2) 0.0873(10) Uani 1 1 d . .
H13 H -0.0179 0.4349 0.2847 0.105 Uiso 1 1 calc R U
C14 C -0.0306(6) 0.3221(6) 0.2082(3) 0.1312(19) Uani 1 1 d . .
H14A H 0.0235 0.2876 0.1685 0.157 Uiso 1 1 calc R U
H14B H -0.1420 0.2930 0.2188 0.157 Uiso 1 1 calc R U
H1 H 0.273(4) 0.266(3) 0.3273(17) 0.066(9) Uiso 1 1 d . .
H2 H 0.518(4) 0.722(3) 0.2542(18) 0.070(9) Uiso 1 1 d . .

loop_
_atom_site_aniso_label
_atom_site_aniso_U_11
_atom_site_aniso_U_22
_atom_site_aniso_U_33
_atom_site_aniso_U_23
_atom_site_aniso_U_13
_atom_site_aniso_U_12
O1 0.0753(12) 0.0616(10) 0.0893(14) 0.0109(10) 0.0179(11) -0.0011(10)
O2 0.0744(11) 0.0408(8) 0.0727(11) 0.0075(7) 0.0163(10) 0.0028(8)
N1 0.0532(10) 0.0418(9) 0.0495(10) 0.0019(7) 0.0025(8) -0.0061(8)
C1 0.0778(16) 0.0463(11) 0.0518(12) 0.0035(9) 0.0100(12) -0.0010(12)
C2 0.096(2) 0.0513(14) 0.103(2) 0.0170(14) 0.0088(19) -0.0067(15)
C3 0.123(3) 0.0547(14) 0.0760(18) 0.0207(13) 0.0119(18) 0.0069(17)
C4 0.104(2) 0.0584(15) 0.0728(17) 0.0120(13) -0.0121(17) 0.0091(15)
C5 0.094(2) 0.0570(14) 0.0763(17) 0.0111(13) -0.0210(16) -0.0030(14)
C6 0.0703(14) 0.0439(11) 0.0443(11) 0.0006(8) 0.0046(10) 0.0006(10)
C7 0.0666(13) 0.0423(10) 0.0446(11) 0.0011(8) 0.0027(10) -0.0017(10)
C8 0.0690(14) 0.0526(12) 0.0605(13) 0.0061(10) -0.0134(12) -0.0074(11)
C9 0.0739(15) 0.0488(12) 0.0624(14) 0.0017(10) -0.0054(13) -0.0129(11)
C10 0.0561(12) 0.0397(10) 0.0520(11) 0.0021(8) 0.0070(10) 0.0003(9)
C11 0.0526(11) 0.0443(10) 0.0532(11) 0.0031(9) 0.0085(10) 0.0019(9)
C12 0.0564(13) 0.0608(14) 0.0690(15) 0.0158(11) -0.0007(11) -0.0014(10)
C13 0.0581(16) 0.107(3) 0.097(2) 0.029(2) -0.0073(16) -0.0127(17)
C14 0.102(3) 0.159(4) 0.132(4) 0.023(3) -0.024(3) -0.063(3)

loop_
_atom_type_symbol
_atom_type_description
_atom_type_scat_dispersion_real
_atom_type_scat_dispersion_imag
_atom_type_scat_source
C C 0.0181 0.0091 'International Tables Vol C Tables 4.2.6.8 and 6.1.1.4'
H H 0.0000 0.0000 'International Tables Vol C Tables 4.2.6.8 and 6.1.1.4'
N N 0.0311 0.0180 'International Tables Vol C Tables 4.2.6.8 and 6.1.1.4'
O O 0.0492 0.0322 'International Tables Vol C Tables 4.2.6.8 and 6.1.1.4'

loop_
_geom_angle_atom_site_label_1
_geom_angle_atom_site_label_2
_geom_angle_atom_site_label_3
_geom_angle
C7 N1 C11 114.03(17)
O1 C1 C2 121.8(3)
O1 C1 C6 122.6(2)
C2 C1 C6 115.6(3)
C1 C2 C3 111.5(3)
C4 C3 C2 111.0(2)
C3 C4 C5 111.7(3)
C4 C5 C6 112.3(2)
C1 C6 C5 109.2(2)
C1 C6 C7 112.4(2)
C5 C6 C7 113.8(2)
N1 C7 C8 107.93(18)
N1 C7 C6 108.95(18)
C8 C7 C6 113.1(2)
C7 C8 C9 110.5(2)
C10 C9 C8 111.8(2)
O2 C10 C9 110.39(18)
O2 C10 C11 108.56(18)
C9 C10 C11 110.77(18)
N1 C11 C12 109.34(19)
N1 C11 C10 109.15(18)
C12 C11 C10 111.48(18)
C13 C12 C11 114.3(2)
C14 C13 C12 129.7(4)

loop_
_geom_bond_atom_site_label_1
_geom_bond_atom_site_label_2
_geom_bond_distance
O1 C1 1.213(3)
O2 C10 1.421(3)
N1 C7 1.473(3)
N1 C11 1.474(3)
C1 C2 1.508(3)
C1 C6 1.510(4)
C2 C3 1.510(5)
C3 C4 1.498(5)
C4 C5 1.532(4)
C5 C6 1.535(4)
C6 C7 1.538(3)
C7 C8 1.521(3)
C8 C9 1.532(3)
C9 C10 1.509(3)
C10 C11 1.528(3)
C11 C12 1.527(3)
C12 C13 1.487(4)
C13 C14 1.213(6)

loop_
_geom_torsion_atom_site_label_1
_geom_torsion_atom_site_label_2
_geom_torsion_atom_site_label_3
_geom_torsion_atom_site_label_4
_geom_torsion
O1 C1 C2 C3 -127.2(3)
C6 C1 C2 C3 52.7(3)
C1 C2 C3 C4 -53.8(4)
C2 C3 C4 C5 56.4(4)
C3 C4 C5 C6 -56.1(4)
O1 C1 C6 C5 129.3(3)
C2 C1 C6 C5 -50.7(3)
O1 C1 C6 C7 2.0(3)
C2 C1 C6 C7 -178.0(2)
C4 C5 C6 C1 51.3(3)
C4 C5 C6 C7 177.8(2)
C11 N1 C7 C8 -61.4(2)
C11 N1 C7 C6 175.49(19)
C1 C6 C7 N1 -68.2(2)
C5 C6 C7 N1 166.9(2)
C1 C6 C7 C8 171.76(19)
C5 C6 C7 C8 46.9(3)
N1 C7 C8 C9 56.6(2)
C6 C7 C8 C9 177.2(2)
C7 C8 C9 C10 -55.0(3)
C8 C9 C10 O2 173.6(2)
C8 C9 C10 C11 53.3(3)
C7 N1 C11 C12 -177.60(19)
C7 N1 C11 C10 60.2(2)
O2 C10 C11 N1 -175.57(18)
C9 C10 C11 N1 -54.2(2)
O2 C10 C11 C12 63.5(2)
C9 C10 C11 C12 -175.1(2)
N1 C11 C12 C13 67.3(3)
C10 C11 C12 C13 -171.9(3)
C11 C12 C13 C14 -132.9(5)
